data_7050803
loop_
_publ_author_name
'Yeung, Wai-Fun'
'Gao, Song'
'Wong, Wing-Tak'
'Lau, Tai-Chu'

_publ_section_title
;
 Antiferromagnetic ordering in a novel five-connected 3D polymer
 {Cu2(2,5-Me2pyz)[N(CN)2]4}n
 (2,5-Me2pyz&#xE006;2,5-dimethylpyrazine)Electronic supplementary
 information (ESI) available: plot of the temperature dependence of the
 ac susceptibility (Fig. S1). See
 http://www.rsc.org/suppdata/nj/b1/b111012h/
;
_journal_issue 5
_journal_name_full 'New Journal of Chemistry'
_journal_page_first 523
_journal_paper_doi 10.1039/b111012h
_journal_volume 26
_journal_year 2002
_chemical_formula_moiety 'C7 H4 Cu N7 '
_chemical_formula_sum 'C7 H4 Cu N7'
_chemical_formula_weight 249.70
_space_group_IT_number 14
_symmetry_cell_setting monoclinic
_symmetry_Int_Tables_number 14
_symmetry_space_group_name_Hall '-P 2yn'
_symmetry_space_group_name_H-M 'P 1 21/n 1'
_audit_creation_date 'Sun Jul 19 20:00:08 1998'
_audit_creation_method 'from TEXRAY.INF file'
_cell_angle_alpha 90
_cell_angle_beta 93.30(1)
_cell_angle_gamma 90
_cell_formula_units_Z 4
_cell_length_a 7.417(1)
_cell_length_b 9.686(1)
_cell_length_c 13.661(1)
_cell_measurement_reflns_used 0
_cell_measurement_temperature 298.2
_cell_measurement_theta_max 0.0
_cell_measurement_theta_min 0.0
_cell_volume 979.79(18)
_computing_cell_refinement 'MSC/AFC Diffractometer Control'
_computing_data_collection 'MSC/AFC Diffractometer Control'
_computing_data_reduction teXsan
_computing_publication_material teXsan
_computing_structure_refinement teXsan
_computing_structure_solution SHELXS86
_diffrn_ambient_temperature 298.2
_diffrn_measurement_device unknown
_diffrn_measurement_method 'omega scans with profile analysis'
_diffrn_orient_matrix_UB_11 0.00000
_diffrn_orient_matrix_UB_12 0.00000
_diffrn_orient_matrix_UB_13 0.00000
_diffrn_orient_matrix_UB_21 0.00000
_diffrn_orient_matrix_UB_22 0.00000
_diffrn_orient_matrix_UB_23 0.00000
_diffrn_orient_matrix_UB_31 0.00000
_diffrn_orient_matrix_UB_32 0.00000
_diffrn_orient_matrix_UB_33 0.00000
_diffrn_radiation_monochromator graphite
_diffrn_radiation_source 'X-ray tube'
_diffrn_radiation_type MoKalpha
_diffrn_radiation_wavelength 0.7107
_diffrn_reflns_av_R_equivalents 2.11
_diffrn_reflns_limit_h_max 9
_diffrn_reflns_limit_h_min -9
_diffrn_reflns_limit_k_max 10
_diffrn_reflns_limit_k_min -12
_diffrn_reflns_limit_l_max 17
_diffrn_reflns_limit_l_min -10
_diffrn_reflns_number 6072
_diffrn_reflns_theta_max 27.48
_diffrn_standards_decay_% 0.00
_diffrn_standards_interval_count 0
_diffrn_standards_number 0
_exptl_absorpt_coefficient_mu 2.205
_exptl_absorpt_correction_type none
_exptl_crystal_colour blue
_exptl_crystal_density_diffrn 1.693
_exptl_crystal_description block
_exptl_crystal_F_000 496.00
_exptl_crystal_size_max 0.140
_exptl_crystal_size_mid 0.110
_exptl_crystal_size_min 0.090
_refine_diff_density_max 0.57
_refine_diff_density_min -0.49
_refine_ls_extinction_method none
_refine_ls_goodness_of_fit_obs 1.451
_refine_ls_hydrogen_treatment noref
_refine_ls_matrix_type full
_refine_ls_number_parameters 136
_refine_ls_number_reflns 1898
_refine_ls_number_restraints 0
_refine_ls_R_factor_obs 0.0345
_refine_ls_shift/esd_max 0.0090
_refine_ls_structure_factor_coef F
_refine_ls_weighting_scheme sigma
_refine_ls_wR_factor_obs 0.0448
_reflns_number_observed 1898
_reflns_number_total 2300
_reflns_observed_criterion 1.50
_cod_data_source_file b111012h.txt
_cod_data_source_block wt0063w-TCLau097
_cod_depositor_comments
;
The following automatic conversions were performed:

'_atom_site_thermal_displace_type' tag value 'Uij' was replaced with
'Uani' value 19 times.

Automatic conversion script
Id: cif_fix_values 1646 2011-03-28 12:23:43Z adriana 
;
_cod_original_cell_volume 979.8(2)
_cod_original_sg_symbol_H-M 'P 21/n '
_cod_original_formula_sum 'C7 H4 Cu N7 '
_cod_database_code 7050803

loop_
_symmetry_equiv_pos_as_xyz
'   +x,   +y,   +z'
1/2-x,1/2+y,1/2-z
'   -x,   -y,   -z'
1/2+x,1/2-y,1/2+z

loop_
_atom_site_aniso_label
_atom_site_aniso_U_11
_atom_site_aniso_U_22
_atom_site_aniso_U_33
_atom_site_aniso_U_12
_atom_site_aniso_U_13
_atom_site_aniso_U_23
Cu(1) 0.0329(2) 0.0425(2) 0.0355(2) -0.0051(1) -0.0015(1) -0.0042(1)
N(1) 0.032(1) 0.040(1) 0.035(1) -0.0012(9) -0.0024(9) -0.0021(9)
N(2) 0.064(2) 0.062(2) 0.045(1) -0.019(1) 0.011(1) 0.000(1)
N(3) 0.052(2) 0.069(2) 0.055(2) -0.018(1) -0.006(1) -0.009(1)
N(4) 0.053(2) 0.171(5) 0.087(3) -0.032(2) 0.004(2) -0.064(3)
N(5) 0.047(1) 0.059(2) 0.070(2) 0.011(1) -0.011(1) -0.007(1)
N(6) 0.056(2) 0.066(2) 0.044(1) -0.011(1) 0.009(1) -0.012(1)
N(7) 0.200(4) 0.066(2) 0.108(3) -0.032(3) 0.108(3) -0.029(2)
C(1) 0.035(1) 0.041(1) 0.041(1) 0.004(1) -0.005(1) -0.001(1)
C(2) 0.037(1) 0.038(1) 0.043(1) 0.004(1) -0.004(1) -0.004(1)
C(3) 0.058(2) 0.046(2) 0.083(2) 0.012(1) -0.020(2) -0.020(2)
C(4) 0.073(2) 0.049(2) 0.059(2) -0.003(2) 0.024(2) -0.005(2)
C(5) 0.043(2) 0.063(2) 0.039(1) -0.005(1) -0.003(1) -0.006(1)
C(6) 0.046(2) 0.052(2) 0.045(2) 0.004(1) -0.009(1) 0.006(1)
C(7) 0.073(2) 0.046(2) 0.048(2) -0.005(2) 0.011(2) -0.010(1)

loop_
_atom_site_label
_atom_site_fract_x
_atom_site_fract_y
_atom_site_fract_z
_atom_site_U_iso_or_equiv
_atom_site_thermal_displace_type
_atom_site_calc_flag
_atom_site_calc_attached_atom
Cu(1) 0.18241(4) 0.33683(3) 0.34760(2) 0.0371(1) Uani ? ?
N(1) 0.3760(3) 0.4334(2) 0.4371(2) 0.0357(6) Uani ? ?
N(2) 0.1021(4) 0.2420(3) 0.4659(2) 0.0567(8) Uani ? ?
N(3) 0.0162(4) 0.2216(3) 0.2665(2) 0.0593(8) Uani ? ?
N(4) -0.1934(4) 0.0859(6) 0.1675(3) 0.104(2) Uani ? ?
N(5) 0.0034(4) 0.5148(3) 0.3352(2) 0.0594(8) Uani ? ?
N(6) 0.3363(4) 0.3643(3) 0.2358(2) 0.0550(8) Uani ? ?
N(7) 0.5286(7) 0.4013(4) 0.1024(3) 0.121(2) Uani ? ?
C(1) 0.3525(3) 0.5640(3) 0.4647(2) 0.0395(7) Uani ? ?
C(2) 0.5249(4) 0.3672(3) 0.4722(2) 0.0396(7) Uani ? ?
C(3) 0.5569(5) 0.2208(4) 0.4428(3) 0.063(1) Uani ? ?
C(4) 0.0618(5) 0.1803(3) 0.5304(3) 0.060(1) Uani ? ?
C(5) -0.0938(4) 0.1614(3) 0.2253(2) 0.0486(8) Uani ? ?
C(6) -0.1397(4) 0.5530(3) 0.3266(2) 0.0478(8) Uani ? ?
C(7) 0.4232(5) 0.3754(4) 0.1714(2) 0.0557(9) Uani ? ?
H(1) 0.2475 0.6118 0.4402 0.0473 Uani ? ?
H(2) 0.6677 0.1894 0.4732 0.0762 Uani ? ?
H(3) 0.4609 0.1645 0.4629 0.0762 Uani ? ?
H(4) 0.5622 0.2157 0.3735 0.0762 Uani ? ?

loop_
_atom_type_symbol
_atom_type_oxidation_number
_atom_type_number_in_cell
_atom_type_scat_dispersion_real
_atom_type_scat_dispersion_imag
_atom_type_scat_source
Cu 0 4 0.320 1.265 'International Tables'
N 0 28 0.006 0.003 'International Tables'
C 0 28 0.003 0.002 'International Tables'
H 0 16 0.000 0.000 'International Tables'

loop_
_geom_angle_atom_site_label_1
_geom_angle_atom_site_label_2
_geom_angle_atom_site_label_3
_geom_angle
_geom_angle_site_symmetry_1
_geom_angle_site_symmetry_2
_geom_angle_site_symmetry_3
_geom_angle_publ_flag
N(1) Cu(1) N(2) 87.6(1) ? ? ? yes
N(1) Cu(1) N(3) 172.2(1) ? ? ? yes
N(1) Cu(1) N(5) 95.05(10) ? ? ? yes
N(1) Cu(1) N(6) 89.07(10) ? ? ? yes
N(2) Cu(1) N(3) 89.3(1) ? ? ? yes
N(2) Cu(1) N(5) 102.7(1) ? ? ? yes
N(2) Cu(1) N(6) 155.1(1) ? ? ? yes
N(3) Cu(1) N(5) 92.6(1) ? ? ? yes
N(3) Cu(1) N(6) 90.7(1) ? ? ? yes
N(5) Cu(1) N(6) 102.1(1) ? ? ? yes
Cu(1) N(1) C(1) 120.1(2) ? ? ? yes
Cu(1) N(1) C(2) 121.8(2) ? ? ? yes
C(1) N(1) C(2) 118.1(2) ? ? ? yes
Cu(1) N(2) C(4) 175.2(3) ? ? ? yes
Cu(1) N(3) C(5) 172.6(3) ? ? ? yes
C(5) N(4) C(6) 128.8(4) ? ? ? yes
Cu(1) N(5) C(6) 146.8(3) ? ? ? yes
Cu(1) N(6) C(7) 177.6(3) ? ? ? yes
C(4) N(7) C(7) 126.0(4) ? ? ? yes
N(1) C(1) C(2) 122.7(2) ? ? ? yes
N(1) C(2) C(1) 119.3(2) ? ? ? yes
N(1) C(2) C(3) 119.8(3) ? ? ? yes
C(1) C(2) C(3) 120.9(3) ? ? ? yes
N(2) C(4) N(7) 173.5(4) ? ? ? yes
N(3) C(5) N(4) 168.5(4) ? ? ? yes
N(4) C(6) N(5) 169.3(4) ? ? ? yes
N(6) C(7) N(7) 173.3(4) ? ? ? yes

loop_
_geom_bond_atom_site_label_1
_geom_bond_atom_site_label_2
_geom_bond_distance
_geom_bond_site_symmetry_1
_geom_bond_site_symmetry_2
_geom_bond_publ_flag
Cu(1) N(1) 2.057(2) ? ? yes
Cu(1) N(2) 1.980(3) ? ? yes
Cu(1) N(3) 1.959(3) ? ? yes
Cu(1) N(5) 2.177(3) ? ? yes
Cu(1) N(6) 1.976(3) ? ? yes
N(1) C(1) 1.334(4) ? ? yes
N(1) C(2) 1.341(3) ? ? yes
N(2) C(4) 1.120(5) ? ? yes
N(3) C(5) 1.127(4) ? ? yes
N(4) C(5) 1.280(5) ? ? yes
N(4) C(6) 1.285(5) ? ? yes
N(5) C(6) 1.123(4) ? ? yes
N(6) C(7) 1.126(5) ? ? yes
N(7) C(4) 1.297(6) ? ? yes
N(7) C(7) 1.283(6) ? ? yes
C(1) C(2) 1.387(4) ? ? yes
C(2) C(3) 1.497(5) ? ? yes
